data_1555089
loop_
_publ_author_name
'Hu, Zhengsong'
'Li, Zongyang'
'Zhao, Kang'
'Tian, Rongqiang'
'Duan, Zheng'
'Mathey, Fran\,cois'

_publ_section_title
;
 Reaction of Phospholes with Aldimines: A One-Step Synthesis of Chelating,
 Alpha-C2-Bridged Biphospholes.
;
_journal_issue 14
_journal_name_full 'Organic letters'
_journal_page_first 3518
_journal_page_last 3520
_journal_paper_doi 10.1021/acs.orglett.5b01604
_journal_volume 17
_journal_year 2015
_chemical_formula_moiety 'C38 H34 P2'
_chemical_formula_sum 'C38 H34 P2'
_chemical_formula_weight 552.59
_space_group_crystal_system triclinic
_space_group_IT_number 2
_space_group_name_Hall '-P 1'
_space_group_name_H-M_alt 'P -1'
_atom_sites_solution_hydrogens geom
_atom_sites_solution_primary iterative
_atom_sites_solution_secondary difmap
_audit_creation_date 2014-11-25
_audit_creation_method
;
Olex2 1.2
(compiled 2014.11.21 svn.r3092 for OlexSys, GUI svn.r4949)
;
_cell_angle_alpha 107.86(3)
_cell_angle_beta 95.73(3)
_cell_angle_gamma 104.279(13)
_cell_formula_units_Z 2
_cell_length_a 8.6263(9)
_cell_length_b 12.097(2)
_cell_length_c 16.023(6)
_cell_measurement_reflns_used 5011
_cell_measurement_temperature 291(2)
_cell_measurement_theta_max 72.3640
_cell_measurement_theta_min 4.0780
_cell_volume 1514.1(7)
_computing_cell_refinement
;
CrysAlisPro, Agilent Technologies,
Version 1.171.36.32 (release 02-08-2013 CrysAlis171 .NET)
(compiled Aug  2 2013,16:46:58)
;
_computing_data_collection
;
CrysAlisPro, Agilent Technologies,
Version 1.171.36.32 (release 02-08-2013 CrysAlis171 .NET)
(compiled Aug  2 2013,16:46:58)
;
_computing_data_reduction
;
CrysAlisPro, Agilent Technologies,
Version 1.171.36.32 (release 02-08-2013 CrysAlis171 .NET)
(compiled Aug  2 2013,16:46:58)
;
_computing_molecular_graphics 'Olex2 (Dolomanov et al., 2009)'
_computing_publication_material 'Olex2 (Dolomanov et al., 2009)'
_computing_structure_refinement 'ShelXL (Sheldrick, 2008)'
_computing_structure_solution
;
Superflip (Palatinus & Chapuis, 2007;Palatinus & van der Lee, 2008;
Palatinus et al., 2012)
;
_diffrn_ambient_temperature 291.15
_diffrn_detector_area_resol_mean 16.2312
_diffrn_measured_fraction_theta_full 0.995
_diffrn_measured_fraction_theta_max 0.995
_diffrn_measurement_details
;
#__ type_ start__ end____ width___ exp.time_
  1 omega    1.00   35.00   1.0000    1.0000
omega____ theta____ kappa____ phi______ frames
    -        0.0000  -99.0000   60.0000 34

#__ type_ start__ end____ width___ exp.time_
  2 omega   32.00   61.00   1.0000    1.0000
omega____ theta____ kappa____ phi______ frames
    -        0.0000   57.0000  -90.0000 29

#__ type_ start__ end____ width___ exp.time_
  3 omega   36.00   63.00   1.0000    1.0000
omega____ theta____ kappa____ phi______ frames
    -        0.0000   57.0000 -150.0000 27

#__ type_ start__ end____ width___ exp.time_
  4 omega  -17.00   35.00   1.0000    1.0000
omega____ theta____ kappa____ phi______ frames
    -        0.0000   57.0000 -150.0000 52

#__ type_ start__ end____ width___ exp.time_
  5 omega  -70.00  -43.00   1.0000    1.0000
omega____ theta____ kappa____ phi______ frames
    -        0.0000  178.0000  -30.0000 27

#__ type_ start__ end____ width___ exp.time_
  6 omega   66.00  123.00   1.0000    4.0000
omega____ theta____ kappa____ phi______ frames
    -       56.0000   37.0000  150.0000 57

#__ type_ start__ end____ width___ exp.time_
  7 omega  -12.00   46.00   1.0000    4.0000
omega____ theta____ kappa____ phi______ frames
    -       56.0000  -57.0000   90.0000 58

#__ type_ start__ end____ width___ exp.time_
  8 omega   18.00  111.00   1.0000    4.0000
omega____ theta____ kappa____ phi______ frames
    -       56.0000 -121.0000 -130.0000 93

#__ type_ start__ end____ width___ exp.time_
  9 omega   17.00   76.00   1.0000    4.0000
omega____ theta____ kappa____ phi______ frames
    -       56.0000  -57.0000    0.0000 59

#__ type_ start__ end____ width___ exp.time_
 10 omega   57.00  124.00   1.0000    4.0000
omega____ theta____ kappa____ phi______ frames
    -       56.0000   57.0000 -120.0000 67

#__ type_ start__ end____ width___ exp.time_
 11 omega   35.00  124.00   1.0000    4.0000
omega____ theta____ kappa____ phi______ frames
    -       56.0000   57.0000    0.0000 89

#__ type_ start__ end____ width___ exp.time_
 12 omega   18.00   59.00   1.0000    4.0000
omega____ theta____ kappa____ phi______ frames
    -       56.0000  -57.0000 -120.0000 41

#__ type_ start__ end____ width___ exp.time_
 13 omega   51.00  113.00   1.0000   10.0000
omega____ theta____ kappa____ phi______ frames
    -      112.0000 -111.0000 -120.0000 62

#__ type_ start__ end____ width___ exp.time_
 14 omega   91.00  176.00   1.0000   10.0000
omega____ theta____ kappa____ phi______ frames
    -      112.0000   45.0000    0.0000 85

#__ type_ start__ end____ width___ exp.time_
 15 omega   48.00   85.00   1.0000   10.0000
omega____ theta____ kappa____ phi______ frames
    -      112.0000  -61.0000 -150.0000 37

#__ type_ start__ end____ width___ exp.time_
 16 omega  103.00  128.00   1.0000   10.0000
omega____ theta____ kappa____ phi______ frames
    -      112.0000  111.0000  -60.0000 25

#__ type_ start__ end____ width___ exp.time_
 17 omega   41.00   67.00   1.0000   10.0000
omega____ theta____ kappa____ phi______ frames
    -      112.0000  -45.0000   90.0000 26

#__ type_ start__ end____ width___ exp.time_
 18 omega   41.00   67.00   1.0000   10.0000
omega____ theta____ kappa____ phi______ frames
    -      112.0000  -30.0000   90.0000 26

#__ type_ start__ end____ width___ exp.time_
 19 omega  115.00  150.00   1.0000   10.0000
omega____ theta____ kappa____ phi______ frames
    -      112.0000  111.0000  150.0000 35

#__ type_ start__ end____ width___ exp.time_
 20 omega   40.00   81.00   1.0000   10.0000
omega____ theta____ kappa____ phi______ frames
    -      112.0000  -30.0000 -180.0000 41

#__ type_ start__ end____ width___ exp.time_
 21 omega   51.00   89.00   1.0000   10.0000
omega____ theta____ kappa____ phi______ frames
    -      112.0000  -30.0000 -150.0000 38

#__ type_ start__ end____ width___ exp.time_
 22 omega   46.00   86.00   1.0000   10.0000
omega____ theta____ kappa____ phi______ frames
    -      112.0000  -94.0000    0.0000 40

#__ type_ start__ end____ width___ exp.time_
 23 omega   42.00   99.00   1.0000   10.0000
omega____ theta____ kappa____ phi______ frames
    -      112.0000  -94.0000   60.0000 57

#__ type_ start__ end____ width___ exp.time_
 24 omega   50.00  116.00   1.0000   10.0000
omega____ theta____ kappa____ phi______ frames
    -      112.0000 -111.0000  -30.0000 66

#__ type_ start__ end____ width___ exp.time_
 25 omega   41.00   98.00   1.0000   10.0000
omega____ theta____ kappa____ phi______ frames
    -      112.0000  -45.0000   30.0000 57

#__ type_ start__ end____ width___ exp.time_
 26 omega   45.00   71.00   1.0000   10.0000
omega____ theta____ kappa____ phi______ frames
    -      112.0000  -30.0000  -30.0000 26

#__ type_ start__ end____ width___ exp.time_
 27 omega  148.00  174.00   1.0000   10.0000
omega____ theta____ kappa____ phi______ frames
    -      112.0000  111.0000  -60.0000 26

#__ type_ start__ end____ width___ exp.time_
 28 omega  103.00  131.00   1.0000   10.0000
omega____ theta____ kappa____ phi______ frames
    -      112.0000  -61.0000 -150.0000 28

#__ type_ start__ end____ width___ exp.time_
 29 omega   39.00   79.00   1.0000   10.0000
omega____ theta____ kappa____ phi______ frames
    -      112.0000  -30.0000  120.0000 40

#__ type_ start__ end____ width___ exp.time_
 30 omega   81.00  108.00   1.0000   10.0000
omega____ theta____ kappa____ phi______ frames
    -      112.0000  -94.0000   90.0000 27

#__ type_ start__ end____ width___ exp.time_
 31 omega   56.00   82.00   1.0000   10.0000
omega____ theta____ kappa____ phi______ frames
    -      112.0000  -94.0000  150.0000 26

#__ type_ start__ end____ width___ exp.time_
 32 omega   65.00  178.00   1.0000   10.0000
omega____ theta____ kappa____ phi______ frames
    -      112.0000   15.0000  120.0000 113

#__ type_ start__ end____ width___ exp.time_
 33 omega  -77.00  -32.00   1.0000    1.0000
omega____ theta____ kappa____ phi______ frames
    -        0.0000  178.0000 -120.0000 45

#__ type_ start__ end____ width___ exp.time_
 34 omega  -69.00   21.00   1.0000    1.0000
omega____ theta____ kappa____ phi______ frames
    -        0.0000  -57.0000   30.0000 90

#__ type_ start__ end____ width___ exp.time_
 35 omega  -69.00   21.00   1.0000    1.0000
omega____ theta____ kappa____ phi______ frames
    -        0.0000  -57.0000  120.0000 90

#__ type_ start__ end____ width___ exp.time_
 36 omega   26.00  126.00   1.0000    4.0000
omega____ theta____ kappa____ phi______ frames
    -       56.0000   77.0000   60.0000 100
;
_diffrn_measurement_device_type 'Xcalibur, Eos, Gemini'
_diffrn_measurement_method '\w scans'
_diffrn_orient_matrix_UB_11 0.0680275000
_diffrn_orient_matrix_UB_12 0.1320427000
_diffrn_orient_matrix_UB_13 0.0036177000
_diffrn_orient_matrix_UB_21 -0.0193682000
_diffrn_orient_matrix_UB_22 -0.0446018000
_diffrn_orient_matrix_UB_23 -0.1024937000
_diffrn_orient_matrix_UB_31 -0.1738749000
_diffrn_orient_matrix_UB_32 0.0124055000
_diffrn_orient_matrix_UB_33 -0.0083019000
_diffrn_radiation_monochromator graphite
_diffrn_radiation_type CuK\a
_diffrn_radiation_wavelength 1.54184
_diffrn_reflns_av_R_equivalents 0.0207
_diffrn_reflns_av_unetI/netI 0.0281
_diffrn_reflns_limit_h_max 7
_diffrn_reflns_limit_h_min -10
_diffrn_reflns_limit_k_max 14
_diffrn_reflns_limit_k_min -14
_diffrn_reflns_limit_l_max 19
_diffrn_reflns_limit_l_min -18
_diffrn_reflns_number 10622
_diffrn_reflns_theta_full 67.08
_diffrn_reflns_theta_max 67.08
_diffrn_reflns_theta_min 2.95
_diffrn_source 'Enhance (Cu) X-ray Source'
_exptl_absorpt_coefficient_mu 1.479
_exptl_absorpt_correction_T_max 1.00000
_exptl_absorpt_correction_T_min 0.94587
_exptl_absorpt_correction_type multi-scan
_exptl_absorpt_process_details
;
CrysAlisPro, Agilent Technologies,
Version 1.171.36.32 (release 02-08-2013 CrysAlis171 .NET)
(compiled Aug  2 2013,16:46:58)
Empirical absorption correction using spherical harmonics,
 implemented in SCALE3 ABSPACK scaling algorithm.
;
_exptl_crystal_colour
;
;
_exptl_crystal_density_diffrn 1.212
_exptl_crystal_density_method 'not measured'
_exptl_crystal_description
;
;
_exptl_crystal_F_000 584
_exptl_crystal_size_max 0.2
_exptl_crystal_size_mid 0.18
_exptl_crystal_size_min 0.17
_refine_diff_density_max 0.265
_refine_diff_density_min -0.197
_refine_diff_density_rms 0.038
_refine_ls_extinction_method none
_refine_ls_goodness_of_fit_ref 1.034
_refine_ls_hydrogen_treatment constr
_refine_ls_matrix_type full
_refine_ls_number_parameters 365
_refine_ls_number_reflns 5376
_refine_ls_number_restraints 0
_refine_ls_restrained_S_all 1.034
_refine_ls_R_factor_all 0.0461
_refine_ls_R_factor_gt 0.0393
_refine_ls_shift/su_max 0.000
_refine_ls_shift/su_mean 0.000
_refine_ls_structure_factor_coef Fsqd
_refine_ls_weighting_details 'calc w=1/[\s^2^(Fo^2^)+(0.0661P)^2^+0.2282P] where P=(Fo^2^+2Fc^2^)/3'
_refine_ls_weighting_scheme calc
_refine_ls_wR_factor_gt 0.1078
_refine_ls_wR_factor_ref 0.1148
_reflns_number_gt 4628
_reflns_number_total 5376
_reflns_threshold_expression >2sigma(I)
_cod_data_source_file ol5b01604_si_002.cif
_cod_data_source_block 201411253
_cod_original_cell_volume 1514.2(7)
_cod_database_code 1555089
_chemical_oxdiff_formula C20H20N4P2
_reflns_odcompleteness_completeness 99.46
_reflns_odcompleteness_iscentric 1
_reflns_odcompleteness_theta 66.97
_olex2_refinement_description
;
1. Fixed Uiso
 At 1.2 times of:
  All C(H) groups
 At 1.5 times of:
  All C(H,H,H) groups
2.a Ternary CH refined with riding coordinates:
 C5(H5), C6(H6)
2.b Aromatic/amide H refined with riding coordinates:
 C12(H12), C13(H13), C14(H14), C15(H15), C16(H16), C20(H20), C21(H21),
 C22(H22), C23(H23), C24(H24), C26(H26), C27(H27), C28(H28), C29(H29), C30(H30),
  C34(H34), C35(H35), C36(H36), C37(H37), C38(H38)
2.c Idealised Me refined as rotating group:
 C17(H17A,H17B,H17C), C18(H18A,H18B,H18C), C31(H31A,H31B,H31C), C32(H32A,H32B,
 H32C)
;
_olex2_submission_special_instructions 'No special instructions were received'

loop_
_space_group_symop_id
_space_group_symop_operation_xyz
1 'x, y, z'
2 '-x, -y, -z'

loop_
_atom_site_label
_atom_site_type_symbol
_atom_site_fract_x
_atom_site_fract_y
_atom_site_fract_z
_atom_site_U_iso_or_equiv
_atom_site_adp_type
_atom_site_occupancy
_atom_site_calc_flag
_atom_site_refinement_flags_posn
P1 P 0.67917(5) 0.59145(4) 0.21921(3) 0.04099(13) Uani 1 d .
P2 P 0.45902(5) 0.53900(4) 0.27303(3) 0.03921(13) Uani 1 d .
C1 C 0.7667(2) 0.46962(16) 0.21781(12) 0.0451(4) Uani 1 d .
C2 C 0.8811(2) 0.50399(18) 0.29304(13) 0.0492(4) Uani 1 d .
C3 C 0.8924(2) 0.62238(18) 0.35801(13) 0.0496(4) Uani 1 d .
C4 C 0.7883(2) 0.67883(15) 0.33153(11) 0.0418(4) Uani 1 d .
C5 C 0.7616(2) 0.79834(15) 0.38213(11) 0.0428(4) Uani 1 d .
H5 H 0.8244 0.8253 0.4429 0.051 Uiso 1 calc R
C6 C 0.5785(2) 0.78909(15) 0.39100(11) 0.0418(4) Uani 1 d .
H6 H 0.5632 0.8680 0.3948 0.050 Uiso 1 calc R
C7 C 0.4558(2) 0.69478(15) 0.31145(11) 0.0399(4) Uani 1 d .
C8 C 0.3290(2) 0.70785(16) 0.26137(12) 0.0430(4) Uani 1 d .
C9 C 0.2376(2) 0.59698(16) 0.18650(11) 0.0424(4) Uani 1 d .
C10 C 0.2967(2) 0.50111(16) 0.17952(11) 0.0411(4) Uani 1 d .
C11 C 0.7184(2) 0.35905(17) 0.13737(13) 0.0497(4) Uani 1 d .
C12 C 0.6414(3) 0.3615(2) 0.05752(15) 0.0622(5) Uani 1 d .
H12 H 0.6221 0.4332 0.0561 0.075 Uiso 1 calc R
C13 C 0.5930(3) 0.2609(2) -0.01956(17) 0.0754(7) Uani 1 d .
H13 H 0.5410 0.2654 -0.0716 0.091 Uiso 1 calc R
C14 C 0.6212(4) 0.1551(2) -0.0193(2) 0.0883(8) Uani 1 d .
H14 H 0.5939 0.0881 -0.0717 0.106 Uiso 1 calc R
C15 C 0.6897(5) 0.1487(3) 0.0584(2) 0.1057(11) Uani 1 d .
H15 H 0.7053 0.0757 0.0593 0.127 Uiso 1 calc R
C16 C 0.7371(4) 0.2488(2) 0.13670(19) 0.0860(8) Uani 1 d .
H16 H 0.7819 0.2414 0.1893 0.103 Uiso 1 calc R
C17 C 0.9938(3) 0.4325(2) 0.31205(18) 0.0705(6) Uani 1 d .
H17A H 0.9474 0.3853 0.3467 0.106 Uiso 1 calc GR
H17B H 1.0978 0.4877 0.3448 0.106 Uiso 1 calc GR
H17C H 1.0074 0.3794 0.2567 0.106 Uiso 1 calc GR
C18 C 1.0101(3) 0.6724(2) 0.44629(16) 0.0759(7) Uani 1 d .
H18A H 1.1196 0.6944 0.4363 0.114 Uiso 1 calc GR
H18B H 0.9976 0.6117 0.4742 0.114 Uiso 1 calc GR
H18C H 0.9878 0.7428 0.4845 0.114 Uiso 1 calc GR
C19 C 0.8321(2) 0.89428(15) 0.34179(11) 0.0444(4) Uani 1 d .
C20 C 0.9912(3) 0.96820(18) 0.37508(14) 0.0558(5) Uani 1 d .
H20 H 1.0530 0.9590 0.4221 0.067 Uiso 1 calc R
C21 C 1.0597(3) 1.0553(2) 0.33949(17) 0.0731(7) Uani 1 d .
H21 H 1.1671 1.1033 0.3622 0.088 Uiso 1 calc R
C22 C 0.9695(3) 1.0713(2) 0.27060(17) 0.0721(7) Uani 1 d .
H22 H 1.0148 1.1306 0.2472 0.087 Uiso 1 calc R
C23 C 0.8117(3) 0.9985(2) 0.23672(16) 0.0703(6) Uani 1 d .
H23 H 0.7503 1.0086 0.1900 0.084 Uiso 1 calc R
C24 C 0.7435(3) 0.91039(19) 0.27142(14) 0.0583(5) Uani 1 d .
H24 H 0.6371 0.8613 0.2473 0.070 Uiso 1 calc R
C25 C 0.5416(2) 0.76763(16) 0.47678(11) 0.0457(4) Uani 1 d .
C26 C 0.4576(3) 0.8358(2) 0.52916(14) 0.0618(5) Uani 1 d .
H26 H 0.4260 0.8952 0.5124 0.074 Uiso 1 calc R
C27 C 0.4197(3) 0.8162(3) 0.60690(17) 0.0815(7) Uani 1 d .
H27 H 0.3626 0.8626 0.6416 0.098 Uiso 1 calc R
C28 C 0.4659(4) 0.7292(3) 0.63273(16) 0.0814(8) Uani 1 d .
H28 H 0.4404 0.7165 0.6847 0.098 Uiso 1 calc R
C29 C 0.5498(3) 0.6612(2) 0.58158(15) 0.0721(6) Uani 1 d .
H29 H 0.5820 0.6024 0.5989 0.087 Uiso 1 calc R
C30 C 0.5868(3) 0.68001(18) 0.50398(13) 0.0582(5) Uani 1 d .
H30 H 0.6430 0.6328 0.4694 0.070 Uiso 1 calc R
C31 C 0.2798(3) 0.8219(2) 0.27693(15) 0.0639(6) Uani 1 d .
H31A H 0.2734 0.8408 0.2229 0.096 Uiso 1 calc GR
H31B H 0.3592 0.8876 0.3234 0.096 Uiso 1 calc GR
H31C H 0.1754 0.8105 0.2944 0.096 Uiso 1 calc GR
C32 C 0.0893(2) 0.59492(19) 0.12693(13) 0.0535(5) Uani 1 d .
H32A H 0.1229 0.6351 0.0857 0.080 Uiso 1 calc GR
H32B H 0.0241 0.6361 0.1628 0.080 Uiso 1 calc GR
H32C H 0.0265 0.5123 0.0944 0.080 Uiso 1 calc GR
C33 C 0.2394(2) 0.37658(16) 0.11422(12) 0.0436(4) Uani 1 d .
C34 C 0.1906(3) 0.35385(19) 0.02338(13) 0.0547(5) Uani 1 d .
H34 H 0.1907 0.4181 0.0030 0.066 Uiso 1 calc R
C35 C 0.1418(3) 0.2357(2) -0.03676(15) 0.0669(6) Uani 1 d .
H35 H 0.1090 0.2212 -0.0972 0.080 Uiso 1 calc R
C36 C 0.1417(3) 0.1404(2) -0.00805(16) 0.0694(6) Uani 1 d .
H36 H 0.1074 0.0615 -0.0487 0.083 Uiso 1 calc R
C37 C 0.1924(3) 0.16124(19) 0.08129(16) 0.0677(6) Uani 1 d .
H37 H 0.1942 0.0966 0.1008 0.081 Uiso 1 calc R
C38 C 0.2405(3) 0.27842(18) 0.14161(14) 0.0554(5) Uani 1 d .
H38 H 0.2743 0.2919 0.2018 0.066 Uiso 1 calc R

loop_
_atom_site_aniso_label
_atom_site_aniso_U_11
_atom_site_aniso_U_22
_atom_site_aniso_U_33
_atom_site_aniso_U_23
_atom_site_aniso_U_13
_atom_site_aniso_U_12
P1 0.0456(2) 0.0368(2) 0.0419(2) 0.01392(18) 0.00785(18) 0.01404(18)
P2 0.0418(2) 0.0347(2) 0.0393(2) 0.01223(17) 0.00323(17) 0.01030(17)
C1 0.0468(9) 0.0422(9) 0.0556(10) 0.0230(8) 0.0184(8) 0.0180(7)
C2 0.0446(9) 0.0539(10) 0.0619(11) 0.0301(9) 0.0177(8) 0.0210(8)
C3 0.0439(9) 0.0534(10) 0.0547(10) 0.0250(9) 0.0063(8) 0.0128(8)
C4 0.0396(8) 0.0403(9) 0.0430(9) 0.0154(7) 0.0057(7) 0.0070(7)
C5 0.0463(9) 0.0385(8) 0.0372(8) 0.0109(7) 0.0022(7) 0.0062(7)
C6 0.0505(9) 0.0326(8) 0.0397(8) 0.0098(7) 0.0080(7) 0.0112(7)
C7 0.0443(8) 0.0365(8) 0.0388(8) 0.0118(7) 0.0100(7) 0.0125(7)
C8 0.0440(9) 0.0417(9) 0.0462(9) 0.0158(7) 0.0110(7) 0.0157(7)
C9 0.0385(8) 0.0477(9) 0.0422(9) 0.0175(7) 0.0071(7) 0.0123(7)
C10 0.0383(8) 0.0419(9) 0.0402(8) 0.0145(7) 0.0032(7) 0.0078(7)
C11 0.0539(10) 0.0435(9) 0.0575(11) 0.0183(8) 0.0239(9) 0.0179(8)
C12 0.0751(14) 0.0478(11) 0.0632(13) 0.0165(9) 0.0147(11) 0.0197(10)
C13 0.0905(17) 0.0641(14) 0.0601(13) 0.0114(11) 0.0137(12) 0.0151(13)
C14 0.116(2) 0.0563(14) 0.0792(17) 0.0011(12) 0.0261(16) 0.0276(14)
C15 0.162(3) 0.0588(16) 0.098(2) 0.0099(15) 0.015(2) 0.0603(19)
C16 0.126(2) 0.0603(14) 0.0808(17) 0.0220(13) 0.0162(16) 0.0471(16)
C17 0.0669(13) 0.0767(15) 0.0858(16) 0.0377(13) 0.0154(12) 0.0396(12)
C18 0.0702(14) 0.0826(17) 0.0689(15) 0.0232(13) -0.0125(12) 0.0258(13)
C19 0.0532(10) 0.0345(8) 0.0408(9) 0.0074(7) 0.0125(7) 0.0102(7)
C20 0.0571(11) 0.0458(10) 0.0531(11) 0.0087(8) 0.0107(9) 0.0055(8)
C21 0.0716(14) 0.0510(12) 0.0801(16) 0.0127(11) 0.0280(12) -0.0039(11)
C22 0.0981(18) 0.0458(11) 0.0807(16) 0.0280(11) 0.0457(14) 0.0161(11)
C23 0.0947(17) 0.0653(14) 0.0660(13) 0.0354(11) 0.0281(13) 0.0285(13)
C24 0.0653(12) 0.0538(11) 0.0564(11) 0.0245(9) 0.0108(9) 0.0114(9)
C25 0.0501(9) 0.0379(9) 0.0374(8) 0.0062(7) 0.0057(7) 0.0019(7)
C26 0.0695(13) 0.0574(12) 0.0557(11) 0.0136(10) 0.0205(10) 0.0175(10)
C27 0.0900(18) 0.0887(18) 0.0611(14) 0.0140(13) 0.0374(13) 0.0238(15)
C28 0.0962(18) 0.0872(18) 0.0512(12) 0.0261(12) 0.0247(12) 0.0027(15)
C29 0.0944(17) 0.0641(14) 0.0548(12) 0.0279(11) 0.0149(12) 0.0080(12)
C30 0.0772(14) 0.0500(11) 0.0454(10) 0.0162(9) 0.0144(9) 0.0141(10)
C31 0.0699(13) 0.0537(12) 0.0679(13) 0.0130(10) 0.0043(11) 0.0311(10)
C32 0.0431(9) 0.0621(12) 0.0564(11) 0.0221(9) 0.0032(8) 0.0175(8)
C33 0.0392(8) 0.0414(9) 0.0457(9) 0.0124(7) 0.0053(7) 0.0083(7)
C34 0.0611(11) 0.0501(11) 0.0470(10) 0.0129(8) 0.0013(9) 0.0142(9)
C35 0.0765(14) 0.0602(13) 0.0494(11) 0.0043(10) -0.0026(10) 0.0183(11)
C36 0.0770(15) 0.0455(11) 0.0657(14) 0.0004(10) 0.0048(11) 0.0100(10)
C37 0.0852(16) 0.0406(10) 0.0719(14) 0.0179(10) 0.0109(12) 0.0121(10)
C38 0.0647(12) 0.0455(10) 0.0512(10) 0.0157(8) 0.0082(9) 0.0099(9)

loop_
_atom_type_symbol
_atom_type_description
_atom_type_scat_dispersion_real
_atom_type_scat_dispersion_imag
_atom_type_scat_source
C C 0.0181 0.0091 'International Tables Vol C Tables 4.2.6.8 and 6.1.1.4'
H H 0.0000 0.0000 'International Tables Vol C Tables 4.2.6.8 and 6.1.1.4'
P P 0.2955 0.4335 'International Tables Vol C Tables 4.2.6.8 and 6.1.1.4'

loop_
_geom_angle_atom_site_label_1
_geom_angle_atom_site_label_2
_geom_angle_atom_site_label_3
_geom_angle
C1 P1 P2 101.24(6)
C4 P1 P2 89.04(6)
C4 P1 C1 90.96(9)
C7 P2 P1 90.10(6)
C7 P2 C10 91.15(8)
C10 P2 P1 102.99(6)
C2 C1 P1 110.08(14)
C2 C1 C11 130.90(17)
C11 C1 P1 118.77(14)
C1 C2 C3 114.05(16)
C1 C2 C17 125.92(19)
C3 C2 C17 120.02(19)
C2 C3 C18 120.77(18)
C4 C3 C2 114.15(17)
C4 C3 C18 125.08(19)
C3 C4 P1 110.25(14)
C3 C4 C5 128.82(17)
C5 C4 P1 120.92(13)
C4 C5 H5 106.8
C4 C5 C6 114.00(14)
C4 C5 C19 110.22(14)
C6 C5 H5 106.8
C19 C5 H5 106.8
C19 C5 C6 111.87(14)
C5 C6 H6 106.9
C7 C6 C5 113.80(14)
C7 C6 H6 106.9
C7 C6 C25 110.09(14)
C25 C6 C5 111.87(14)
C25 C6 H6 106.9
C6 C7 P2 121.08(12)
C8 C7 P2 110.09(13)
C8 C7 C6 128.79(16)
C7 C8 C9 114.05(16)
C7 C8 C31 125.75(17)
C9 C8 C31 120.20(16)
C8 C9 C32 120.60(16)
C10 C9 C8 113.98(15)
C10 C9 C32 125.39(17)
C9 C10 P2 110.18(13)
C9 C10 C33 129.99(16)
C33 C10 P2 119.61(13)
C12 C11 C1 119.65(18)
C16 C11 C1 123.8(2)
C16 C11 C12 116.4(2)
C11 C12 H12 118.9
C13 C12 C11 122.2(2)
C13 C12 H12 118.9
C12 C13 H13 120.0
C14 C13 C12 119.9(3)
C14 C13 H13 120.0
C13 C14 H14 120.5
C15 C14 C13 119.1(2)
C15 C14 H14 120.5
C14 C15 H15 119.3
C14 C15 C16 121.5(3)
C16 C15 H15 119.3
C11 C16 C15 120.7(3)
C11 C16 H16 119.6
C15 C16 H16 119.6
C2 C17 H17A 109.5
C2 C17 H17B 109.5
C2 C17 H17C 109.5
H17A C17 H17B 109.5
H17A C17 H17C 109.5
H17B C17 H17C 109.5
C3 C18 H18A 109.5
C3 C18 H18B 109.5
C3 C18 H18C 109.5
H18A C18 H18B 109.5
H18A C18 H18C 109.5
H18B C18 H18C 109.5
C20 C19 C5 119.59(17)
C20 C19 C24 117.87(18)
C24 C19 C5 122.53(17)
C19 C20 H20 119.4
C21 C20 C19 121.2(2)
C21 C20 H20 119.4
C20 C21 H21 119.9
C22 C21 C20 120.2(2)
C22 C21 H21 119.9
C21 C22 H22 120.4
C23 C22 C21 119.3(2)
C23 C22 H22 120.4
C22 C23 H23 119.7
C22 C23 C24 120.6(2)
C24 C23 H23 119.7
C19 C24 H24 119.6
C23 C24 C19 120.8(2)
C23 C24 H24 119.6
C26 C25 C6 119.48(18)
C26 C25 C30 118.02(19)
C30 C25 C6 122.49(17)
C25 C26 H26 119.7
C25 C26 C27 120.6(2)
C27 C26 H26 119.7
C26 C27 H27 119.8
C28 C27 C26 120.5(2)
C28 C27 H27 119.8
C27 C28 H28 120.2
C29 C28 C27 119.6(2)
C29 C28 H28 120.2
C28 C29 H29 120.0
C28 C29 C30 120.0(2)
C30 C29 H29 120.0
C25 C30 H30 119.3
C29 C30 C25 121.3(2)
C29 C30 H30 119.3
C8 C31 H31A 109.5
C8 C31 H31B 109.5
C8 C31 H31C 109.5
H31A C31 H31B 109.5
H31A C31 H31C 109.5
H31B C31 H31C 109.5
C9 C32 H32A 109.5
C9 C32 H32B 109.5
C9 C32 H32C 109.5
H32A C32 H32B 109.5
H32A C32 H32C 109.5
H32B C32 H32C 109.5
C34 C33 C10 121.65(17)
C38 C33 C10 120.17(16)
C38 C33 C34 118.10(17)
C33 C34 H34 119.9
C35 C34 C33 120.2(2)
C35 C34 H34 119.9
C34 C35 H35 119.7
C36 C35 C34 120.6(2)
C36 C35 H35 119.7
C35 C36 H36 120.0
C35 C36 C37 120.0(2)
C37 C36 H36 120.0
C36 C37 H37 120.1
C36 C37 C38 119.7(2)
C38 C37 H37 120.1
C33 C38 H38 119.4
C37 C38 C33 121.3(2)
C37 C38 H38 119.4

loop_
_geom_bond_atom_site_label_1
_geom_bond_atom_site_label_2
_geom_bond_distance
P1 P2 2.1957(8)
P1 C1 1.8097(18)
P1 C4 1.8019(19)
P2 C7 1.8024(17)
P2 C10 1.8054(18)
C1 C2 1.361(3)
C1 C11 1.478(3)
C2 C3 1.463(3)
C2 C17 1.517(3)
C3 C4 1.362(3)
C3 C18 1.511(3)
C4 C5 1.511(2)
C5 H5 0.9800
C5 C6 1.579(2)
C5 C19 1.525(2)
C6 H6 0.9800
C6 C7 1.513(2)
C6 C25 1.524(2)
C7 C8 1.361(2)
C8 C9 1.470(3)
C8 C31 1.499(3)
C9 C10 1.357(2)
C9 C32 1.508(2)
C10 C33 1.473(2)
C11 C12 1.393(3)
C11 C16 1.380(3)
C12 H12 0.9300
C12 C13 1.380(3)
C13 H13 0.9300
C13 C14 1.362(4)
C14 H14 0.9300
C14 C15 1.357(4)
C15 H15 0.9300
C15 C16 1.389(4)
C16 H16 0.9300
C17 H17A 0.9600
C17 H17B 0.9600
C17 H17C 0.9600
C18 H18A 0.9600
C18 H18B 0.9600
C18 H18C 0.9600
C19 C20 1.387(3)
C19 C24 1.389(3)
C20 H20 0.9300
C20 C21 1.383(3)
C21 H21 0.9300
C21 C22 1.376(4)
C22 H22 0.9300
C22 C23 1.375(4)
C23 H23 0.9300
C23 C24 1.382(3)
C24 H24 0.9300
C25 C26 1.379(3)
C25 C30 1.385(3)
C26 H26 0.9300
C26 C27 1.392(3)
C27 H27 0.9300
C27 C28 1.371(4)
C28 H28 0.9300
C28 C29 1.368(4)
C29 H29 0.9300
C29 C30 1.384(3)
C30 H30 0.9300
C31 H31A 0.9600
C31 H31B 0.9600
C31 H31C 0.9600
C32 H32A 0.9600
C32 H32B 0.9600
C32 H32C 0.9600
C33 C34 1.395(3)
C33 C38 1.388(3)
C34 H34 0.9300
C34 C35 1.388(3)
C35 H35 0.9300
C35 C36 1.365(3)
C36 H36 0.9300
C36 C37 1.380(3)
C37 H37 0.9300
C37 C38 1.380(3)
C38 H38 0.9300

loop_
_geom_torsion_atom_site_label_1
_geom_torsion_atom_site_label_2
_geom_torsion_atom_site_label_3
_geom_torsion_atom_site_label_4
_geom_torsion
P1 P2 C7 C6 -72.82(13)
P1 P2 C7 C8 109.35(13)
P1 P2 C10 C9 -97.18(12)
P1 P2 C10 C33 87.67(13)
P1 C1 C2 C3 5.6(2)
P1 C1 C2 C17 -173.18(17)
P1 C1 C11 C12 16.1(2)
P1 C1 C11 C16 -160.5(2)
P1 C4 C5 C6 56.82(18)
P1 C4 C5 C19 -69.93(18)
P2 P1 C1 C2 -95.85(13)
P2 P1 C1 C11 89.25(14)
P2 P1 C4 C3 107.33(13)
P2 P1 C4 C5 -74.05(13)
P2 C7 C8 C9 -4.46(19)
P2 C7 C8 C31 175.64(16)
P2 C10 C33 C34 -143.75(16)
P2 C10 C33 C38 33.0(2)
C1 P1 P2 C7 156.21(9)
C1 P1 P2 C10 -112.59(9)
C1 P1 C4 C3 6.10(14)
C1 P1 C4 C5 -175.28(14)
C1 C2 C3 C4 -1.0(2)
C1 C2 C3 C18 178.29(19)
C1 C11 C12 C13 -179.7(2)
C1 C11 C16 C15 -179.6(3)
C2 C1 C11 C12 -157.6(2)
C2 C1 C11 C16 25.9(3)
C2 C3 C4 P1 -4.2(2)
C2 C3 C4 C5 177.34(16)
C3 C4 C5 C6 -124.84(19)
C3 C4 C5 C19 108.4(2)
C4 P1 P2 C7 65.42(8)
C4 P1 P2 C10 156.62(8)
C4 P1 C1 C2 -6.64(14)
C4 P1 C1 C11 178.46(14)
C4 C5 C6 C7 -33.4(2)
C4 C5 C6 C25 92.20(17)
C4 C5 C19 C20 -91.81(19)
C4 C5 C19 C24 87.4(2)
C5 C6 C7 P2 54.89(18)
C5 C6 C7 C8 -127.72(19)
C5 C6 C25 C26 133.42(18)
C5 C6 C25 C30 -47.8(2)
C5 C19 C20 C21 179.32(19)
C5 C19 C24 C23 179.93(19)
C6 C5 C19 C20 140.25(17)
C6 C5 C19 C24 -40.5(2)
C6 C7 C8 C9 177.92(16)
C6 C7 C8 C31 -2.0(3)
C6 C25 C26 C27 178.8(2)
C6 C25 C30 C29 -179.11(19)
C7 P2 C10 C9 -6.81(13)
C7 P2 C10 C33 178.04(14)
C7 C6 C25 C26 -99.00(19)
C7 C6 C25 C30 79.8(2)
C7 C8 C9 C10 -0.8(2)
C7 C8 C9 C32 177.43(16)
C8 C9 C10 P2 5.62(19)
C8 C9 C10 C33 -179.88(17)
C9 C10 C33 C34 42.2(3)
C9 C10 C33 C38 -141.0(2)
C10 P2 C7 C6 -175.81(14)
C10 P2 C7 C8 6.36(13)
C10 C33 C34 C35 178.08(19)
C10 C33 C38 C37 -177.9(2)
C11 C1 C2 C3 179.69(18)
C11 C1 C2 C17 0.9(3)
C11 C12 C13 C14 -0.5(4)
C12 C11 C16 C15 3.8(4)
C12 C13 C14 C15 3.3(5)
C13 C14 C15 C16 -2.4(6)
C14 C15 C16 C11 -1.2(6)
C16 C11 C12 C13 -2.9(4)
C17 C2 C3 C4 177.88(18)
C17 C2 C3 C18 -2.9(3)
C18 C3 C4 P1 176.60(18)
C18 C3 C4 C5 -1.9(3)
C19 C5 C6 C7 92.53(17)
C19 C5 C6 C25 -141.91(14)
C19 C20 C21 C22 0.8(3)
C20 C19 C24 C23 -0.8(3)
C20 C21 C22 C23 -1.0(4)
C21 C22 C23 C24 0.2(4)
C22 C23 C24 C19 0.7(4)
C24 C19 C20 C21 0.1(3)
C25 C6 C7 P2 -71.61(18)
C25 C6 C7 C8 105.8(2)
C25 C26 C27 C28 0.2(4)
C26 C25 C30 C29 -0.3(3)
C26 C27 C28 C29 0.0(4)
C27 C28 C29 C30 -0.4(4)
C28 C29 C30 C25 0.6(4)
C30 C25 C26 C27 -0.1(3)
C31 C8 C9 C10 179.12(17)
C31 C8 C9 C32 -2.7(3)
C32 C9 C10 P2 -172.50(15)
C32 C9 C10 C33 2.0(3)
C33 C34 C35 C36 -0.3(4)
C34 C33 C38 C37 -1.0(3)
C34 C35 C36 C37 -0.9(4)
C35 C36 C37 C38 1.1(4)
C36 C37 C38 C33 -0.2(4)
C38 C33 C34 C35 1.2(3)
